data_7200287
loop_
_publ_author_name
'Karki, Shyam'
'Fri\<s\<ci\'c, Tomislav'
'Jones, William'

_publ_section_title
;
 Control and interconversion of cocrystal stoichiometry in grinding:
 stepwise mechanism for the formation of a hydrogen-bonded cocrystal
;
_journal_issue 3
_journal_name_full CrystEngComm
_journal_page_first 470
_journal_paper_doi 10.1039/b812531g
_journal_volume 11
_journal_year 2009
_chemical_absolute_configuration
;
1473 Friedel pairs were averaged for the refinement.
;
_chemical_formula_moiety '2(C6 H6 N2 O), C3 H4 O4'
_chemical_formula_sum 'C15 H16 N4 O6'
_chemical_formula_weight 348.32
_chemical_name_common 'nicotinamide:malonic acid 2/1'
_chemical_name_systematic
;
nicotinamide:malonic acid 2/1
;
_space_group_IT_number 33
_symmetry_cell_setting orthorhombic
_symmetry_space_group_name_Hall 'P 2c -2n'
_symmetry_space_group_name_H-M 'P n a 21'
_atom_sites_solution_hydrogens geom
_atom_sites_solution_primary direct
_atom_sites_solution_secondary difmap
_audit_creation_method SHELXL-97
_cell_angle_alpha 90.00
_cell_angle_beta 90.00
_cell_angle_gamma 90.00
_cell_formula_units_Z 4
_cell_length_a 32.9054(6)
_cell_length_b 4.0078(1)
_cell_length_c 12.3689(2)
_cell_measurement_reflns_used 11834
_cell_measurement_temperature 180(2)
_cell_measurement_theta_max 27.88
_cell_measurement_theta_min 1.00
_cell_volume 1631.19(6)
_computing_cell_refinement 'HKL Scalepack (Otwinowski & Minor 1997)'
_computing_data_collection 'Collect (Nonius B.V. 1998)'
_computing_data_reduction
;
HKL Denzo and Scalepack (Otwinowski & Minor 1997)
;
_computing_publication_material 'SHELXL-97 (Sheldrick 1997)'
_computing_structure_refinement 'SHELXL-97 (Sheldrick 1997)'
_computing_structure_solution 'SIR-92 (Altomare et al. 1994)'
_diffrn_ambient_temperature 180(2)
_diffrn_measured_fraction_theta_full 0.972
_diffrn_measured_fraction_theta_max 0.972
_diffrn_measurement_device_type 'Nonius Kappa CCD'
_diffrn_measurement_method 'Thin slice \w and \f scans'
_diffrn_radiation_source 'fine-focus sealed tube'
_diffrn_radiation_type MoK\a
_diffrn_radiation_wavelength 0.71073
_diffrn_reflns_av_R_equivalents 0.0270
_diffrn_reflns_av_sigmaI/netI 0.0269
_diffrn_reflns_limit_h_max 42
_diffrn_reflns_limit_h_min -37
_diffrn_reflns_limit_k_max 5
_diffrn_reflns_limit_k_min -5
_diffrn_reflns_limit_l_max 16
_diffrn_reflns_limit_l_min -14
_diffrn_reflns_number 8534
_diffrn_reflns_theta_full 27.86
_diffrn_reflns_theta_max 27.86
_diffrn_reflns_theta_min 3.72
_exptl_absorpt_coefficient_mu 0.112
_exptl_absorpt_correction_T_max 0.995
_exptl_absorpt_correction_T_min 0.918
_exptl_absorpt_correction_type multi-scan
_exptl_absorpt_process_details
;
multi-scan from symmetry-related measurements
Sortav (Blessing 1995)
;
_exptl_crystal_colour colourless
_exptl_crystal_density_diffrn 1.418
_exptl_crystal_density_method 'not measured'
_exptl_crystal_description block
_exptl_crystal_F_000 728
_exptl_crystal_size_max 0.30
_exptl_crystal_size_mid 0.10
_exptl_crystal_size_min 0.05
_refine_diff_density_max 0.163
_refine_diff_density_min -0.163
_refine_diff_density_rms 0.037
_refine_ls_extinction_method none
_refine_ls_goodness_of_fit_ref 1.025
_refine_ls_hydrogen_treatment mixed
_refine_ls_matrix_type full
_refine_ls_number_parameters 232
_refine_ls_number_reflns 1983
_refine_ls_number_restraints 1
_refine_ls_restrained_S_all 1.025
_refine_ls_R_factor_all 0.0394
_refine_ls_R_factor_gt 0.0333
_refine_ls_shift/su_max 0.001
_refine_ls_shift/su_mean 0.000
_refine_ls_structure_factor_coef Fsqd
_refine_ls_weighting_details 'calc w=1/[\s^2^(Fo^2^)+(0.0487P)^2^+0.2847P] where P=(Fo^2^+2Fc^2^)/3'
_refine_ls_weighting_scheme calc
_refine_ls_wR_factor_gt 0.0839
_refine_ls_wR_factor_ref 0.0878
_reflns_number_gt 1780
_reflns_number_total 1983
_reflns_threshold_expression >2sigma(I)
_cod_data_source_file b812531g.txt
_cod_data_source_block (na)2.(mal)
_cod_original_sg_symbol_H-M Pna2(1)
_cod_database_code 7200287

loop_
_symmetry_equiv_pos_as_xyz
'x, y, z'
'-x, -y, z+1/2'
'x+1/2, -y+1/2, z'
'-x+1/2, y+1/2, z+1/2'

loop_
_atom_site_label
_atom_site_type_symbol
_atom_site_fract_x
_atom_site_fract_y
_atom_site_fract_z
_atom_site_U_iso_or_equiv
_atom_site_adp_type
_atom_site_occupancy
_atom_site_symmetry_multiplicity
_atom_site_calc_flag
_atom_site_refinement_flags
_atom_site_disorder_assembly
_atom_site_disorder_group
O1 O 0.07251(5) 0.1344(5) 0.41728(13) 0.0423(4) Uani 1 1 d . . .
O2 O 0.32014(5) -0.0976(4) -0.10065(13) 0.0406(4) Uani 1 1 d . . .
O3 O 0.31892(5) 0.2583(5) 0.42063(14) 0.0358(4) Uani 1 1 d . . .
H3A H 0.2996(9) 0.120(7) 0.477(2) 0.043 Uiso 1 1 d . . .
O4 O 0.35649(6) 0.3646(5) 0.56534(14) 0.0480(5) Uani 1 1 d . . .
O5 O 0.39507(6) 0.2974(5) 0.23603(14) 0.0465(4) Uani 1 1 d . . .
O6 O 0.43553(5) 0.2770(4) 0.37990(13) 0.0348(4) Uani 1 1 d . . .
H6A H 0.4519(9) 0.134(7) 0.332(2) 0.042 Uiso 1 1 d . . .
N1 N -0.01705(6) -0.4073(5) 0.26547(15) 0.0338(4) Uani 1 1 d . . .
N2 N 0.11471(6) 0.0964(6) 0.27426(17) 0.0437(5) Uani 1 1 d . . .
H2A H 0.1350 0.1893 0.3096 0.052 Uiso 1 1 calc R . .
H2B H 0.1180 0.0332 0.2067 0.052 Uiso 1 1 calc R . .
N3 N 0.22956(6) 0.4424(5) 0.04466(14) 0.0318(4) Uani 1 1 d . . .
N4 N 0.36360(6) -0.0186(6) 0.03800(16) 0.0455(5) Uani 1 1 d . . .
H4A H 0.3838 -0.1169 0.0040 0.055 Uiso 1 1 calc R . .
H4B H 0.3673 0.0618 0.1035 0.055 Uiso 1 1 calc R . .
C1 C 0.04583(7) -0.1052(5) 0.25842(17) 0.0289(4) Uani 1 1 d . . .
C2 C 0.04215(7) -0.0832(6) 0.14630(18) 0.0339(5) Uani 1 1 d . . .
H2 H 0.0629 0.0211 0.1048 0.041 Uiso 1 1 calc R . .
C3 C 0.00824(7) -0.2141(6) 0.0960(2) 0.0370(5) Uani 1 1 d . . .
H3 H 0.0049 -0.1939 0.0200 0.044 Uiso 1 1 calc R . .
C4 C -0.02076(7) -0.3746(6) 0.15781(19) 0.0348(5) Uani 1 1 d . . .
H4 H -0.0440 -0.4648 0.1231 0.042 Uiso 1 1 calc R . .
C5 C 0.01518(7) -0.2713(5) 0.31405(18) 0.0294(5) Uani 1 1 d . . .
H5 H 0.0173 -0.2890 0.3904 0.035 Uiso 1 1 calc R . .
C6 C 0.07921(7) 0.0517(6) 0.32279(18) 0.0321(5) Uani 1 1 d . . .
C7 C 0.29401(6) 0.1704(5) 0.05483(16) 0.0273(4) Uani 1 1 d . . .
C8 C 0.29212(7) 0.1802(6) 0.16672(18) 0.0351(5) Uani 1 1 d . . .
H8 H 0.3140 0.0967 0.2091 0.042 Uiso 1 1 calc R . .
C9 C 0.25781(7) 0.3139(6) 0.21610(19) 0.0363(5) Uani 1 1 d . . .
H9 H 0.2556 0.3159 0.2927 0.044 Uiso 1 1 calc R . .
C10 C 0.22724(7) 0.4430(6) 0.15315(19) 0.0342(5) Uani 1 1 d . . .
H10 H 0.2039 0.5348 0.1871 0.041 Uiso 1 1 calc R . .
C11 C 0.26194(7) 0.3070(6) -0.00276(18) 0.0299(5) Uani 1 1 d . . .
H11 H 0.2631 0.3038 -0.0795 0.036 Uiso 1 1 calc R . .
C12 C 0.32768(7) 0.0082(6) -0.00941(17) 0.0312(5) Uani 1 1 d . . .
C13 C 0.34946(6) 0.3984(5) 0.46960(18) 0.0285(4) Uani 1 1 d . . .
C14 C 0.37621(8) 0.6026(5) 0.3957(2) 0.0343(5) Uani 1 1 d . . .
H14A H 0.3934 0.7541 0.4394 0.041 Uiso 1 1 calc R . .
H14B H 0.3590 0.7409 0.3476 0.041 Uiso 1 1 calc R . .
C15 C 0.40311(6) 0.3783(5) 0.32776(17) 0.0292(4) Uani 1 1 d . . .

loop_
_atom_site_aniso_label
_atom_site_aniso_U_11
_atom_site_aniso_U_22
_atom_site_aniso_U_33
_atom_site_aniso_U_23
_atom_site_aniso_U_13
_atom_site_aniso_U_12
O1 0.0344(8) 0.0632(11) 0.0293(8) -0.0147(8) 0.0032(7) -0.0080(8)
O2 0.0307(8) 0.0593(11) 0.0320(9) -0.0143(8) -0.0027(7) 0.0078(7)
O3 0.0282(8) 0.0505(9) 0.0288(8) -0.0026(7) -0.0010(7) -0.0084(7)
O4 0.0432(10) 0.0709(13) 0.0300(9) -0.0025(8) -0.0071(8) -0.0139(9)
O5 0.0387(10) 0.0667(12) 0.0339(9) -0.0061(9) -0.0074(8) 0.0036(9)
O6 0.0278(8) 0.0457(9) 0.0310(8) -0.0009(7) -0.0012(7) 0.0034(6)
N1 0.0283(9) 0.0365(10) 0.0365(10) -0.0038(8) 0.0039(8) -0.0012(8)
N2 0.0280(10) 0.0677(14) 0.0354(10) -0.0189(10) 0.0047(8) -0.0106(9)
N3 0.0266(9) 0.0365(10) 0.0322(9) -0.0037(8) -0.0022(7) 0.0032(7)
N4 0.0294(10) 0.0727(14) 0.0342(10) -0.0193(11) -0.0043(8) 0.0128(9)
C1 0.0263(10) 0.0307(10) 0.0298(11) -0.0045(8) 0.0005(8) 0.0024(8)
C2 0.0307(11) 0.0413(12) 0.0296(10) 0.0000(10) 0.0042(9) -0.0016(9)
C3 0.0348(13) 0.0470(13) 0.0291(11) -0.0024(10) -0.0030(10) 0.0000(9)
C4 0.0259(10) 0.0424(12) 0.0360(11) -0.0068(10) -0.0023(9) -0.0009(9)
C5 0.0287(10) 0.0332(11) 0.0262(10) -0.0030(9) 0.0017(9) 0.0010(8)
C6 0.0286(10) 0.0378(11) 0.0297(10) -0.0042(9) 0.0010(9) -0.0022(9)
C7 0.0235(9) 0.0319(10) 0.0264(10) -0.0048(8) -0.0001(8) 0.0002(8)
C8 0.0346(12) 0.0424(13) 0.0281(11) -0.0004(9) -0.0037(9) 0.0061(10)
C9 0.0358(13) 0.0479(13) 0.0252(10) -0.0022(10) 0.0011(9) 0.0049(10)
C10 0.0284(11) 0.0408(13) 0.0334(11) -0.0039(9) 0.0050(9) 0.0027(9)
C11 0.0275(11) 0.0374(11) 0.0249(10) -0.0039(9) -0.0015(8) 0.0000(9)
C12 0.0266(10) 0.0369(11) 0.0301(11) -0.0041(9) -0.0016(8) 0.0022(9)
C13 0.0234(10) 0.0311(11) 0.0310(10) -0.0051(8) -0.0013(8) 0.0044(8)
C14 0.0335(10) 0.0255(9) 0.0438(12) 0.0003(10) 0.0000(9) -0.0020(9)
C15 0.0259(10) 0.0305(10) 0.0312(11) 0.0045(9) 0.0009(8) -0.0050(8)

loop_
_atom_type_symbol
_atom_type_description
_atom_type_scat_dispersion_real
_atom_type_scat_dispersion_imag
_atom_type_scat_source
C C 0.0033 0.0016 'International Tables Vol C Tables 4.2.6.8 and 6.1.1.4'
H H 0.0000 0.0000 'International Tables Vol C Tables 4.2.6.8 and 6.1.1.4'
N N 0.0061 0.0033 'International Tables Vol C Tables 4.2.6.8 and 6.1.1.4'
O O 0.0106 0.0060 'International Tables Vol C Tables 4.2.6.8 and 6.1.1.4'

loop_
_geom_angle_atom_site_label_1
_geom_angle_atom_site_label_2
_geom_angle_atom_site_label_3
_geom_angle
_geom_angle_site_symmetry_1
_geom_angle_site_symmetry_3
_geom_angle_publ_flag
C13 O3 H3A 111.6(15) . . ?
C15 O6 H6A 109.1(17) . . ?
C5 N1 C4 118.6(2) . . ?
C6 N2 H2A 120.0 . . ?
C6 N2 H2B 120.0 . . ?
H2A N2 H2B 120.0 . . ?
C11 N3 C10 119.1(2) . . ?
C12 N4 H4A 120.0 . . ?
C12 N4 H4B 120.0 . . ?
H4A N4 H4B 120.0 . . ?
C5 C1 C2 117.3(2) . . ?
C5 C1 C6 118.07(19) . . ?
C2 C1 C6 124.5(2) . . ?
C3 C2 C1 119.6(2) . . ?
C3 C2 H2 120.2 . . ?
C1 C2 H2 120.2 . . ?
C2 C3 C4 119.1(2) . . ?
C2 C3 H3 120.5 . . ?
C4 C3 H3 120.5 . . ?
N1 C4 C3 122.1(2) . . ?
N1 C4 H4 119.0 . . ?
C3 C4 H4 119.0 . . ?
N1 C5 C1 123.3(2) . . ?
N1 C5 H5 118.4 . . ?
C1 C5 H5 118.4 . . ?
O1 C6 N2 123.3(2) . . ?
O1 C6 C1 119.1(2) . . ?
N2 C6 C1 117.6(2) . . ?
C11 C7 C8 117.9(2) . . ?
C11 C7 C12 117.27(19) . . ?
C8 C7 C12 124.8(2) . . ?
C7 C8 C9 119.1(2) . . ?
C7 C8 H8 120.5 . . ?
C9 C8 H8 120.5 . . ?
C10 C9 C8 119.4(2) . . ?
C10 C9 H9 120.3 . . ?
C8 C9 H9 120.3 . . ?
N3 C10 C9 121.6(2) . . ?
N3 C10 H10 119.2 . . ?
C9 C10 H10 119.2 . . ?
N3 C11 C7 122.9(2) . . ?
N3 C11 H11 118.5 . . ?
C7 C11 H11 118.5 . . ?
O2 C12 N4 123.9(2) . . ?
O2 C12 C7 118.9(2) . . ?
N4 C12 C7 117.19(19) . . ?
O4 C13 O3 123.6(2) . . ?
O4 C13 C14 122.7(2) . . ?
O3 C13 C14 113.7(2) . . ?
C13 C14 C15 110.78(16) . . ?
C13 C14 H14A 109.5 . . ?
C15 C14 H14A 109.5 . . ?
C13 C14 H14B 109.5 . . ?
C15 C14 H14B 109.5 . . ?
H14A C14 H14B 108.1 . . ?
O5 C15 O6 123.8(2) . . ?
O5 C15 C14 123.4(2) . . ?
O6 C15 C14 112.74(19) . . ?

loop_
_geom_bond_atom_site_label_1
_geom_bond_atom_site_label_2
_geom_bond_distance
_geom_bond_site_symmetry_2
_geom_bond_publ_flag
O1 C6 1.235(3) . ?
O2 C12 1.231(3) . ?
O3 C13 1.301(3) . ?
O3 H3A 1.10(3) . ?
O4 C13 1.214(3) . ?
O5 C15 1.209(3) . ?
O6 C15 1.311(3) . ?
O6 H6A 0.99(3) . ?
N1 C5 1.335(3) . ?
N1 C4 1.344(3) . ?
N2 C6 1.326(3) . ?
N2 H2A 0.8800 . ?
N2 H2B 0.8800 . ?
N3 C11 1.332(3) . ?
N3 C10 1.344(3) . ?
N4 C12 1.324(3) . ?
N4 H4A 0.8800 . ?
N4 H4B 0.8800 . ?
C1 C5 1.391(3) . ?
C1 C2 1.395(3) . ?
C1 C6 1.495(3) . ?
C2 C3 1.381(3) . ?
C2 H2 0.9500 . ?
C3 C4 1.382(3) . ?
C3 H3 0.9500 . ?
C4 H4 0.9500 . ?
C5 H5 0.9500 . ?
C7 C11 1.386(3) . ?
C7 C8 1.386(3) . ?
C7 C12 1.510(3) . ?
C8 C9 1.391(3) . ?
C8 H8 0.9500 . ?
C9 C10 1.373(3) . ?
C9 H9 0.9500 . ?
C10 H10 0.9500 . ?
C11 H11 0.9500 . ?
C13 C14 1.510(3) . ?
C14 C15 1.516(3) . ?
C14 H14A 0.9900 . ?
C14 H14B 0.9900 . ?

loop_
_geom_torsion_atom_site_label_1
_geom_torsion_atom_site_label_2
_geom_torsion_atom_site_label_3
_geom_torsion_atom_site_label_4
_geom_torsion
_geom_torsion_site_symmetry_1
_geom_torsion_site_symmetry_2
_geom_torsion_site_symmetry_3
_geom_torsion_site_symmetry_4
_geom_torsion_publ_flag
C5 C1 C2 C3 2.2(3) . . . . ?
C6 C1 C2 C3 -174.6(2) . . . . ?
C1 C2 C3 C4 -2.2(4) . . . . ?
C5 N1 C4 C3 1.9(3) . . . . ?
C2 C3 C4 N1 0.1(4) . . . . ?
C4 N1 C5 C1 -1.9(3) . . . . ?
C2 C1 C5 N1 -0.2(3) . . . . ?
C6 C1 C5 N1 176.8(2) . . . . ?
C5 C1 C6 O1 -25.2(3) . . . . ?
C2 C1 C6 O1 151.6(2) . . . . ?
C5 C1 C6 N2 155.2(2) . . . . ?
C2 C1 C6 N2 -28.0(3) . . . . ?
C11 C7 C8 C9 2.4(4) . . . . ?
C12 C7 C8 C9 -174.9(2) . . . . ?
C7 C8 C9 C10 -2.1(4) . . . . ?
C11 N3 C10 C9 1.4(4) . . . . ?
C8 C9 C10 N3 0.2(4) . . . . ?
C10 N3 C11 C7 -1.2(3) . . . . ?
C8 C7 C11 N3 -0.7(3) . . . . ?
C12 C7 C11 N3 176.7(2) . . . . ?
C11 C7 C12 O2 -24.3(3) . . . . ?
C8 C7 C12 O2 153.0(2) . . . . ?
C11 C7 C12 N4 157.5(2) . . . . ?
C8 C7 C12 N4 -25.3(4) . . . . ?
O4 C13 C14 C15 102.6(3) . . . . ?
O3 C13 C14 C15 -76.1(3) . . . . ?
C13 C14 C15 O5 97.4(3) . . . . ?
C13 C14 C15 O6 -81.4(2) . . . . ?

loop_
_cod_related_entry_id
_cod_related_entry_database
_cod_related_entry_code
1 ChemSpider 30653538
